data_2235006
loop_
_publ_author_name
'Kant, Rajni'
'Gupta, Vivek K.'
'Kapoor, Kamini'
'Narayana, B.'

_publ_section_title
;
 2-(2-Chlorophenyl)acetic acid
;
_journal_issue 6
_journal_name_full 'Acta Crystallographica Section E'
_journal_page_first o1940
_journal_paper_doi 10.1107/S1600536812023938
_journal_volume 68
_journal_year 2012
_chemical_formula_iupac 'C8 H7 Cl O2'
_chemical_formula_moiety 'C8 H7 Cl O2'
_chemical_formula_sum 'C8 H7 Cl O2'
_chemical_formula_weight 170.59
_chemical_melting_point_gt 369
_chemical_melting_point_lt 366
_chemical_name_systematic
;
2-(2-Chlorophenyl)acetic acid
;
_space_group_IT_number 14
_symmetry_cell_setting monoclinic
_symmetry_space_group_name_Hall '-P 2ybc'
_symmetry_space_group_name_H-M 'P 1 21/c 1'
_atom_sites_solution_hydrogens geom
_atom_sites_solution_primary direct
_atom_sites_solution_secondary difmap
_audit_creation_method SHELXL-97
_cell_angle_alpha 90.00
_cell_angle_beta 101.155(5)
_cell_angle_gamma 90.00
_cell_formula_units_Z 4
_cell_length_a 9.1473(7)
_cell_length_b 5.8265(3)
_cell_length_c 15.4299(7)
_cell_measurement_reflns_used 3981
_cell_measurement_temperature 293(2)
_cell_measurement_theta_max 29.099
_cell_measurement_theta_min 3.49
_cell_volume 806.83(8)
_computing_cell_refinement 'CrysAlis Pro (Oxford Diffraction, 2010)'
_computing_data_collection 'CrysAlis Pro (Oxford Diffraction, 2010)'
_computing_data_reduction 'CrysAlis Pro (Oxford Diffraction, 2010)'
_computing_molecular_graphics 'ORTEP-3 for Windows (Farrugia, 1997)'
_computing_publication_material 'PLATON (Spek, 2009)'
_computing_structure_refinement 'SHELXL-97 (Sheldrick, 2008)'
_computing_structure_solution 'SHELXS-97 (Sheldrick, 2008)'
_diffrn_ambient_temperature 293(2)
_diffrn_detector_area_resol_mean 16.1049
_diffrn_measured_fraction_theta_full 0.998
_diffrn_measured_fraction_theta_max 0.998
_diffrn_measurement_device_type 'Oxford Diffraction Xcalibur Sapphire3'
_diffrn_measurement_method '\w scans'
_diffrn_radiation_monochromator graphite
_diffrn_radiation_source 'fine-focus sealed tube'
_diffrn_radiation_type MoK\a
_diffrn_radiation_wavelength 0.71073
_diffrn_reflns_av_R_equivalents 0.0454
_diffrn_reflns_av_sigmaI/netI 0.0297
_diffrn_reflns_limit_h_max 11
_diffrn_reflns_limit_h_min -11
_diffrn_reflns_limit_k_max 7
_diffrn_reflns_limit_k_min -7
_diffrn_reflns_limit_l_max 19
_diffrn_reflns_limit_l_min -19
_diffrn_reflns_number 9367
_diffrn_reflns_theta_full 26.00
_diffrn_reflns_theta_max 26.00
_diffrn_reflns_theta_min 3.75
_diffrn_standards_decay_% 0
_diffrn_standards_interval_count 0
_diffrn_standards_interval_time 0
_diffrn_standards_number 0
_exptl_absorpt_coefficient_mu 0.416
_exptl_absorpt_correction_T_max 1.000
_exptl_absorpt_correction_T_min 0.748
_exptl_absorpt_correction_type multi-scan
_exptl_absorpt_process_details '(Crysalis PRO; Oxford Diffraction, 2010)'
_exptl_crystal_colour colourless
_exptl_crystal_density_diffrn 1.404
_exptl_crystal_density_method 'not measured'
_exptl_crystal_description block
_exptl_crystal_F_000 352
_exptl_crystal_size_max 0.3
_exptl_crystal_size_mid 0.2
_exptl_crystal_size_min 0.2
_refine_diff_density_max 0.302
_refine_diff_density_min -0.326
_refine_ls_extinction_method none
_refine_ls_goodness_of_fit_ref 1.055
_refine_ls_hydrogen_treatment constr
_refine_ls_matrix_type full
_refine_ls_number_parameters 100
_refine_ls_number_reflns 1583
_refine_ls_number_restraints 0
_refine_ls_restrained_S_all 1.055
_refine_ls_R_factor_all 0.0712
_refine_ls_R_factor_gt 0.0515
_refine_ls_shift/su_max 0.001
_refine_ls_shift/su_mean 0.000
_refine_ls_structure_factor_coef Fsqd
_refine_ls_weighting_details 'calc w=1/[\s^2^(Fo^2^)+(0.0608P)^2^+0.4607P] where P=(Fo^2^+2Fc^2^)/3'
_refine_ls_weighting_scheme calc
_refine_ls_wR_factor_gt 0.1298
_refine_ls_wR_factor_ref 0.1446
_reflns_number_gt 1173
_reflns_number_total 1583
_reflns_threshold_expression >2sigma(I)
_cod_data_source_file gk2495.cif
_cod_data_source_block I
_cod_original_sg_symbol_H-M 'P 21/c'
_cod_database_code 2235006
_cod_database_fobs_code 2235006

loop_
_symmetry_equiv_pos_as_xyz
'x, y, z'
'-x, y+1/2, -z+1/2'
'-x, -y, -z'
'x, -y-1/2, z-1/2'

loop_
_atom_site_type_symbol
_atom_site_label
_atom_site_fract_x
_atom_site_fract_y
_atom_site_fract_z
_atom_site_U_iso_or_equiv
_atom_site_adp_type
_atom_site_calc_flag
_atom_site_refinement_flags
_atom_site_occupancy
_atom_site_symmetry_multiplicity
Cl Cl1 0.58539(10) 0.25918(15) 0.57120(5) 0.0721(3) Uani d . 1 1
C C1 0.7450(3) 0.0180(4) 0.70745(16) 0.0451(6) Uani d . 1 1
C C2 0.6591(3) 0.2111(4) 0.68252(16) 0.0447(6) Uani d . 1 1
C C3 0.6269(3) 0.3678(5) 0.74270(18) 0.0516(7) Uani d . 1 1
H H3 0.5691 0.4962 0.7238 0.062 Uiso calc R 1 1
C C4 0.6811(4) 0.3324(5) 0.8313(2) 0.0599(8) Uani d . 1 1
H H4 0.6599 0.4369 0.8727 0.072 Uiso calc R 1 1
C C5 0.7665(4) 0.1427(6) 0.85832(19) 0.0657(9) Uani d . 1 1
H H5 0.8028 0.1180 0.9182 0.079 Uiso calc R 1 1
C C6 0.7986(4) -0.0111(5) 0.79697(19) 0.0602(8) Uani d . 1 1
H H6 0.8577 -0.1380 0.8162 0.072 Uiso calc R 1 1
C C7 0.7754(4) -0.1586(5) 0.6417(2) 0.0604(8) Uani d . 1 1
H H7A 0.8219 -0.2908 0.6740 0.073 Uiso calc R 1 1
H H7B 0.6808 -0.2086 0.6070 0.073 Uiso calc R 1 1
C C8 0.8723(3) -0.0803(5) 0.57996(18) 0.0527(7) Uani d . 1 1
O O9 0.9496(2) 0.0930(4) 0.59199(13) 0.0672(6) Uani d . 1 1
O O10 0.8700(3) -0.2177(4) 0.51387(14) 0.0729(7) Uani d . 1 1
H H10 0.9245 -0.1674 0.4820 0.109 Uiso calc R 1 1

loop_
_atom_site_aniso_label
_atom_site_aniso_U_11
_atom_site_aniso_U_22
_atom_site_aniso_U_33
_atom_site_aniso_U_12
_atom_site_aniso_U_13
_atom_site_aniso_U_23
Cl1 0.0835(7) 0.0807(6) 0.0476(4) -0.0019(4) 0.0015(4) 0.0124(4)
C1 0.0496(16) 0.0395(13) 0.0501(14) -0.0030(11) 0.0193(12) 0.0039(11)
C2 0.0466(15) 0.0484(15) 0.0403(12) -0.0089(12) 0.0117(11) 0.0049(11)
C3 0.0537(17) 0.0421(14) 0.0629(16) 0.0005(12) 0.0206(13) 0.0032(13)
C4 0.070(2) 0.0558(17) 0.0571(17) -0.0072(15) 0.0218(15) -0.0096(14)
C5 0.076(2) 0.077(2) 0.0423(14) -0.0015(18) 0.0081(14) 0.0044(15)
C6 0.065(2) 0.0565(17) 0.0597(17) 0.0089(15) 0.0142(14) 0.0149(14)
C7 0.076(2) 0.0430(15) 0.0692(18) -0.0054(15) 0.0318(16) -0.0039(14)
C8 0.0549(17) 0.0486(15) 0.0576(16) -0.0054(14) 0.0184(13) -0.0096(13)
O9 0.0748(15) 0.0647(13) 0.0710(13) -0.0229(12) 0.0362(11) -0.0244(11)
O10 0.0876(17) 0.0699(14) 0.0708(14) -0.0292(12) 0.0393(12) -0.0291(11)

loop_
_atom_type_symbol
_atom_type_description
_atom_type_scat_dispersion_real
_atom_type_scat_dispersion_imag
_atom_type_scat_source
C C 0.0033 0.0016 'International Tables Vol C Tables 4.2.6.8 and 6.1.1.4'
H H 0.0000 0.0000 'International Tables Vol C Tables 4.2.6.8 and 6.1.1.4'
O O 0.0106 0.0060 'International Tables Vol C Tables 4.2.6.8 and 6.1.1.4'
Cl Cl 0.1484 0.1585 'International Tables Vol C Tables 4.2.6.8 and 6.1.1.4'

loop_
_geom_angle_atom_site_label_1
_geom_angle_atom_site_label_2
_geom_angle_atom_site_label_3
_geom_angle
C2 C1 C6 116.7(2)
C2 C1 C7 122.4(2)
C6 C1 C7 120.8(3)
C3 C2 C1 122.5(2)
C3 C2 Cl1 117.8(2)
C1 C2 Cl1 119.7(2)
C2 C3 C4 119.2(3)
C2 C3 H3 120.4
C4 C3 H3 120.4
C5 C4 C3 119.8(3)
C5 C4 H4 120.1
C3 C4 H4 120.1
C4 C5 C6 120.1(3)
C4 C5 H5 120.0
C6 C5 H5 120.0
C5 C6 C1 121.7(3)
C5 C6 H6 119.1
C1 C6 H6 119.1
C8 C7 C1 115.5(2)
C8 C7 H7A 108.4
C1 C7 H7A 108.4
C8 C7 H7B 108.4
C1 C7 H7B 108.4
H7A C7 H7B 107.5
O9 C8 O10 123.3(3)
O9 C8 C7 123.5(2)
O10 C8 C7 113.2(2)
C8 O10 H10 109.5

loop_
_geom_bond_atom_site_label_1
_geom_bond_atom_site_label_2
_geom_bond_distance
Cl1 C2 1.742(3)
C1 C2 1.384(4)
C1 C6 1.384(4)
C1 C7 1.508(4)
C2 C3 1.374(4)
C3 C4 1.377(4)
C3 H3 0.9300
C4 C5 1.370(5)
C4 H4 0.9300
C5 C6 1.376(4)
C5 H5 0.9300
C6 H6 0.9300
C7 C8 1.492(4)
C7 H7A 0.9700
C7 H7B 0.9700
C8 O9 1.227(3)
C8 O10 1.293(3)
O10 H10 0.8200

loop_
_geom_hbond_atom_site_label_D
_geom_hbond_atom_site_label_H
_geom_hbond_atom_site_label_A
_geom_hbond_site_symmetry_A
_geom_hbond_distance_DH
_geom_hbond_distance_HA
_geom_hbond_distance_DA
_geom_hbond_angle_DHA
_geom_hbond_publ_flag
O10 H10 O9 3_756 0.82 1.82 2.639(4) 173 y
C6 H6 O9 2_746 0.93 2.57 3.469(4) 163 y

loop_
_geom_torsion_atom_site_label_1
_geom_torsion_atom_site_label_2
_geom_torsion_atom_site_label_3
_geom_torsion_atom_site_label_4
_geom_torsion
C6 C1 C2 C3 -0.2(4)
C7 C1 C2 C3 177.6(3)
C6 C1 C2 Cl1 -179.2(2)
C7 C1 C2 Cl1 -1.4(4)
C1 C2 C3 C4 -0.3(4)
Cl1 C2 C3 C4 178.8(2)
C2 C3 C4 C5 0.2(4)
C3 C4 C5 C6 0.4(5)
C4 C5 C6 C1 -0.9(5)
C2 C1 C6 C5 0.8(4)
C7 C1 C6 C5 -177.0(3)
C2 C1 C7 C8 68.3(4)
C6 C1 C7 C8 -114.0(3)
C1 C7 C8 O9 15.7(5)
C1 C7 C8 O10 -166.3(3)

loop_
_cod_related_entry_id
_cod_related_entry_database
_cod_related_entry_code
1 ChemSpider 16208
